data_7236064
loop_
_publ_author_name
'Liu, Long'
'Zhang, Yanqiang'
'Li, Zhimin'
'Zhang, Suojiang'

_publ_section_title
;
 Nitrogen-rich energetic 4-R-5-nitro-1,2,3-triazolate salts (R = --CH3,
 --NH2, --N3, --NO2 and --NHNO2) as high performance energetic materials
;
_journal_issue 28
_journal_name_full 'Journal of Materials Chemistry A'
_journal_page_first 14768
_journal_paper_doi 10.1039/C5TA01901J
_journal_volume 3
_journal_year 2015
_chemical_formula_sum 'C2 H8 N8 O6'
_chemical_formula_weight 240.16
_space_group_IT_number 2
_space_group_name_Hall '-P 1'
_space_group_name_H-M_alt 'P -1'
_symmetry_cell_setting triclinic
_symmetry_space_group_name_H-M 'P -1'
_atom_sites_solution_hydrogens difmap
_atom_sites_solution_primary direct
_atom_sites_solution_secondary difmap
_audit_creation_method SHELXL-97
_audit_update_record
;
2015-01-29 deposited with the CCDC.
2015-06-04 downloaded from the CCDC.
;
_cell_angle_alpha 95.806(5)
_cell_angle_beta 91.521(5)
_cell_angle_gamma 101.793(5)
_cell_formula_units_Z 2
_cell_length_a 3.9086(13)
_cell_length_b 7.562(3)
_cell_length_c 14.930(5)
_cell_measurement_reflns_used 1506
_cell_measurement_temperature 153(2)
_cell_measurement_theta_max 29.127
_cell_measurement_theta_min 2.746
_cell_volume 429.2(3)
_computing_cell_refinement 'CrystalClear (Rigaku Inc., 2008)'
_computing_data_collection 'CrystalClear (Rigaku Inc., 2008)'
_computing_data_reduction 'CrystalClear (Rigaku Inc., 2008)'
_computing_structure_refinement 'SHELXL-97 (Sheldrick, 1997)'
_computing_structure_solution 'SHELXS-97 (Sheldrick, 1990)'
_diffrn_ambient_temperature 153(2)
_diffrn_detector_area_resol_mean 28.5714
_diffrn_measured_fraction_theta_full 0.978
_diffrn_measured_fraction_theta_max 0.978
_diffrn_measurement_device_type AFC10/Saturn724+
_diffrn_measurement_method 'phi and omega scans'
_diffrn_radiation_monochromator graphite
_diffrn_radiation_source 'Rotating Anode'
_diffrn_radiation_type MoK\a
_diffrn_radiation_wavelength 0.71073
_diffrn_reflns_av_R_equivalents 0.0233
_diffrn_reflns_av_sigmaI/netI 0.0331
_diffrn_reflns_limit_h_max 5
_diffrn_reflns_limit_h_min -5
_diffrn_reflns_limit_k_max 10
_diffrn_reflns_limit_k_min -10
_diffrn_reflns_limit_l_max 19
_diffrn_reflns_limit_l_min -20
_diffrn_reflns_number 5436
_diffrn_reflns_theta_full 29.13
_diffrn_reflns_theta_max 29.13
_diffrn_reflns_theta_min 2.75
_diffrn_standards_decay_% 0
_diffrn_standards_interval_count 0
_diffrn_standards_interval_time 0
_diffrn_standards_number 0
_exptl_absorpt_coefficient_mu 0.177
_exptl_absorpt_correction_T_max 0.9921
_exptl_absorpt_correction_T_min 0.9043
_exptl_absorpt_correction_type Multi-scans
_exptl_crystal_colour Yellow
_exptl_crystal_density_diffrn 1.858
_exptl_crystal_density_method 'not measured'
_exptl_crystal_description Prism
_exptl_crystal_F_000 248
_exptl_crystal_size_max 0.58
_exptl_crystal_size_mid 0.11
_exptl_crystal_size_min 0.05
_refine_diff_density_max 0.346
_refine_diff_density_min -0.207
_refine_diff_density_rms 0.051
_refine_ls_extinction_method none
_refine_ls_goodness_of_fit_ref 1.000
_refine_ls_hydrogen_treatment X,Y,Z,Ueq
_refine_ls_matrix_type full
_refine_ls_number_parameters 177
_refine_ls_number_reflns 2276
_refine_ls_number_restraints 0
_refine_ls_restrained_S_all 1.000
_refine_ls_R_factor_all 0.0436
_refine_ls_R_factor_gt 0.0325
_refine_ls_shift/su_max 0.000
_refine_ls_shift/su_mean 0.000
_refine_ls_structure_factor_coef Fsqd
_refine_ls_weighting_details 'calc w=1/[\s^2^(Fo^2^)+(0.0481P)^2^+0.0630P] where P=(Fo^2^+2Fc^2^)/3'
_refine_ls_weighting_scheme calc
_refine_ls_wR_factor_gt 0.0821
_refine_ls_wR_factor_ref 0.0878
_reflns_number_gt 1883
_reflns_number_total 2276
_reflns_threshold_expression >2sigma(I)
_cod_data_source_file c5ta01901j3.cif
_cod_data_source_block bo2528
_cod_depositor_comments
;
The following automatic conversions were performed:

data item '_symmetry_cell_setting' value 'Triclinic' was changed to
'triclinic' in accordance with the
/home/saulius/struct/COD-crude-data/automatic-downloads/DataCite-retrospective/RSC/depositions/lib/dictionaries/cif_core.dic
dictionary named 'cif_core.dic' version 2.4.2 last updated on
2011-04-26.

Automatic conversion script
Id: cif_fix_values 6909 2019-04-08 15:41:33Z antanas 
;
_cod_original_cell_volume 429.2(2)
_cod_original_sg_symbol_H-M P-1
_cod_database_code 7236064

loop_
_symmetry_equiv_pos_as_xyz
'x, y, z'
'-x, -y, -z'

loop_
_atom_site_label
_atom_site_type_symbol
_atom_site_fract_x
_atom_site_fract_y
_atom_site_fract_z
_atom_site_U_iso_or_equiv
_atom_site_adp_type
_atom_site_occupancy
_atom_site_symmetry_multiplicity
_atom_site_calc_flag
O1 O 0.2987(2) 0.56638(11) 0.40826(5) 0.0162(2) Uani 1 1 d
O2 O -0.0859(2) 0.36291(12) 0.32438(6) 0.0188(2) Uani 1 1 d
O3 O 0.6803(3) 0.86428(13) 0.03786(6) 0.0228(2) Uani 1 1 d
O4 O 0.2802(2) 0.63835(13) 0.07012(6) 0.0221(2) Uani 1 1 d
O5 O 0.3177(2) 0.12226(12) 0.44380(6) 0.0169(2) Uani 1 1 d
O6 O 0.6338(2) 1.29011(14) 0.16026(6) 0.0222(2) Uani 1 1 d
N1 N 0.7380(3) 0.80947(13) 0.33002(7) 0.0136(2) Uani 1 1 d
N2 N 0.9575(3) 0.94965(13) 0.29739(7) 0.0150(2) Uani 1 1 d
N3 N 0.9101(3) 0.94851(13) 0.20983(7) 0.0148(2) Uani 1 1 d
N4 N 0.2711(3) 0.56168(13) 0.25525(6) 0.0131(2) Uani 1 1 d
N5 N 0.1688(3) 0.50075(13) 0.33074(7) 0.0130(2) Uani 1 1 d
N6 N 0.5320(3) 0.76588(14) 0.09289(7) 0.0151(2) Uani 1 1 d
N7 N 0.1058(3) 0.22993(14) 0.48995(7) 0.0136(2) Uani 1 1 d
N8 N 0.9355(3) 1.26951(15) 0.11477(7) 0.0153(2) Uani 1 1 d
C1 C 0.5379(3) 0.71467(15) 0.25959(7) 0.0116(2) Uani 1 1 d
C2 C 0.6512(3) 0.80314(15) 0.18413(8) 0.0129(2) Uani 1 1 d
H7A H -0.129(4) 0.177(2) 0.4769(11) 0.026(4) Uiso 1 1 d
H7B H 0.159(4) 0.345(3) 0.4693(12) 0.032(5) Uiso 1 1 d
H7C H 0.159(4) 0.231(2) 0.5516(12) 0.029(4) Uiso 1 1 d
H8A H 0.876(5) 1.267(3) 0.0541(13) 0.038(5) Uiso 1 1 d
H8B H 0.987(4) 1.165(3) 0.1296(11) 0.031(4) Uiso 1 1 d
H8C H 1.114(5) 1.367(3) 0.1344(13) 0.040(5) Uiso 1 1 d
H5O H 0.217(5) 0.087(3) 0.3901(14) 0.046(6) Uiso 1 1 d
H6O H 0.714(5) 1.315(3) 0.2200(14) 0.047(6) Uiso 1 1 d

loop_
_atom_site_aniso_label
_atom_site_aniso_U_11
_atom_site_aniso_U_22
_atom_site_aniso_U_33
_atom_site_aniso_U_23
_atom_site_aniso_U_13
_atom_site_aniso_U_12
O1 0.0208(5) 0.0173(4) 0.0085(4) 0.0003(3) -0.0014(3) 0.0004(3)
O2 0.0198(5) 0.0178(4) 0.0151(4) 0.0035(3) -0.0014(3) -0.0051(4)
O3 0.0310(5) 0.0239(5) 0.0117(4) 0.0070(4) 0.0021(4) -0.0010(4)
O4 0.0254(5) 0.0224(5) 0.0141(4) 0.0011(4) -0.0051(4) -0.0042(4)
O5 0.0166(5) 0.0202(4) 0.0134(4) -0.0039(3) -0.0023(4) 0.0061(3)
O6 0.0124(5) 0.0382(6) 0.0160(5) -0.0030(4) 0.0009(4) 0.0080(4)
N1 0.0147(5) 0.0131(4) 0.0124(5) 0.0013(4) -0.0005(4) 0.0020(4)
N2 0.0167(5) 0.0145(5) 0.0130(5) 0.0017(4) -0.0010(4) 0.0014(4)
N3 0.0170(5) 0.0149(5) 0.0122(5) 0.0014(4) -0.0007(4) 0.0028(4)
N4 0.0153(5) 0.0140(4) 0.0095(4) 0.0019(4) 0.0004(4) 0.0016(4)
N5 0.0148(5) 0.0134(4) 0.0105(5) 0.0009(4) -0.0006(4) 0.0029(4)
N6 0.0178(5) 0.0167(5) 0.0108(5) 0.0021(4) 0.0002(4) 0.0037(4)
N7 0.0149(5) 0.0141(5) 0.0115(5) 0.0008(4) 0.0005(4) 0.0026(4)
N8 0.0130(5) 0.0179(5) 0.0150(5) 0.0012(4) 0.0013(4) 0.0031(4)
C1 0.0133(6) 0.0124(5) 0.0097(5) 0.0002(4) -0.0005(4) 0.0049(4)
C2 0.0147(6) 0.0132(5) 0.0105(5) 0.0007(4) -0.0003(4) 0.0028(4)

loop_
_atom_type_symbol
_atom_type_description
_atom_type_scat_dispersion_real
_atom_type_scat_dispersion_imag
_atom_type_scat_source
C C 0.0033 0.0016 'International Tables Vol C Tables 4.2.6.8 and 6.1.1.4'
H H 0.0000 0.0000 'International Tables Vol C Tables 4.2.6.8 and 6.1.1.4'
N N 0.0061 0.0033 'International Tables Vol C Tables 4.2.6.8 and 6.1.1.4'
O O 0.0106 0.0060 'International Tables Vol C Tables 4.2.6.8 and 6.1.1.4'

loop_
_geom_angle_atom_site_label_1
_geom_angle_atom_site_label_2
_geom_angle_atom_site_label_3
_geom_angle
N7 O5 H5O 106.4(13)
N8 O6 H6O 103.2(12)
C1 N1 N2 106.92(10)
N3 N2 N1 112.26(9)
N2 N3 C2 105.46(9)
N5 N4 C1 117.88(10)
O1 N5 O2 118.26(9)
O1 N5 N4 125.55(10)
O2 N5 N4 116.19(10)
O3 N6 O4 121.98(10)
O3 N6 C2 118.49(10)
O4 N6 C2 119.52(10)
O5 N7 H7A 109.6(10)
O5 N7 H7B 107.1(11)
H7A N7 H7B 110.1(14)
O5 N7 H7C 106.2(11)
H7A N7 H7C 109.8(13)
H7B N7 H7C 114.0(15)
O6 N8 H8A 105.6(11)
O6 N8 H8B 106.3(11)
H8A N8 H8B 113.4(16)
O6 N8 H8C 108.5(12)
H8A N8 H8C 111.8(16)
H8B N8 H8C 110.8(16)
N1 C1 N4 130.85(10)
N1 C1 C2 105.64(10)
N4 C1 C2 123.51(10)
N3 C2 C1 109.71(10)
N3 C2 N6 119.54(10)
C1 C2 N6 130.72(11)

loop_
_geom_bond_atom_site_label_1
_geom_bond_atom_site_label_2
_geom_bond_distance
O1 N5 1.2621(13)
O2 N5 1.2798(13)
O3 N6 1.2398(13)
O4 N6 1.2419(13)
O5 N7 1.4199(13)
O5 H5O 0.87(2)
O6 N8 1.4045(14)
O6 H6O 0.93(2)
N1 C1 1.3439(15)
N1 N2 1.3608(14)
N2 N3 1.3143(14)
N3 C2 1.3485(15)
N4 N5 1.3023(14)
N4 C1 1.3849(15)
N6 C2 1.4097(15)
N7 H7A 0.929(17)
N7 H7B 0.940(19)
N7 H7C 0.938(18)
N8 H8A 0.926(19)
N8 H8B 0.903(19)
N8 H8C 0.92(2)
C1 C2 1.4039(16)

loop_
_geom_torsion_atom_site_label_1
_geom_torsion_atom_site_label_2
_geom_torsion_atom_site_label_3
_geom_torsion_atom_site_label_4
_geom_torsion
C1 N1 N2 N3 -0.52(13)
N1 N2 N3 C2 0.04(13)
C1 N4 N5 O1 -2.04(17)
C1 N4 N5 O2 177.74(10)
N2 N1 C1 N4 -179.14(11)
N2 N1 C1 C2 0.75(12)
N5 N4 C1 N1 5.62(18)
N5 N4 C1 C2 -174.25(11)
N2 N3 C2 C1 0.44(13)
N2 N3 C2 N6 178.67(10)
N1 C1 C2 N3 -0.75(13)
N4 C1 C2 N3 179.14(10)
N1 C1 C2 N6 -178.73(12)
N4 C1 C2 N6 1.2(2)
O3 N6 C2 N3 3.07(17)
O4 N6 C2 N3 -175.83(11)
O3 N6 C2 C1 -179.12(12)
O4 N6 C2 C1 1.98(19)
